data_7003344
loop_
_publ_author_name
'Singh, Anupam'
'Anandhi, U.'
'Cinellu, Maria Agostina'
'Sharp, Paul R.'

_publ_section_title
;
 Diimine supported group 10 hydroxo, oxo, amido, and imido complexes
;
_journal_issue 17
_journal_name_full 'Dalton Transactions'
_journal_page_first 2314
_journal_page_last 2327
_journal_paper_doi 10.1039/b715663d
_journal_year 2008
_chemical_formula_moiety 'C78 H120 N6 Ni3 O8 2+, 2(B F4 1-)'
_chemical_formula_sum 'C78 H120 B2 F8 N6 Ni3 O8'
_chemical_formula_weight 1619.55
_chemical_name_systematic
;
?
;
_space_group_IT_number 138
_symmetry_cell_setting tetragonal
_symmetry_space_group_name_Hall '-P 4ac 2ac'
_symmetry_space_group_name_H-M 'P 42/n c m :2'
_atom_sites_solution_hydrogens geom
_atom_sites_solution_primary direct
_atom_sites_solution_secondary difmap
_audit_creation_method SHELXL-97
_cell_angle_alpha 90.00
_cell_angle_beta 90.00
_cell_angle_gamma 90.00
_cell_formula_units_Z 4
_cell_length_a 18.8011(11)
_cell_length_b 18.8011(11)
_cell_length_c 25.787(3)
_cell_measurement_reflns_used 5958
_cell_measurement_temperature 173(2)
_cell_measurement_theta_max 24.61
_cell_measurement_theta_min 2.16
_cell_volume 9115.2(13)
_computing_cell_refinement 'SMART (Bruker, 1998)'
_computing_data_collection 'SMART (Bruker, 1998)'
_computing_data_reduction 'SAINT (Bruker, 1998)'
_computing_molecular_graphics
;
L. J. Barbour, X-Seed - Graphical Interface to
SHELX-97 and POV-Ray, 1999
ORTEP (Johnson, 1976), ORTEP 3 for Windows (L. J. Farrugia, 1997)
;
_computing_publication_material 'CIFTAB (Sheldrick, 1997)'
_computing_structure_refinement
;
SHELXL-97 (Sheldrick, 1997), L. J. Barbour, X-Seed - Graphical Interface to
SHELX-97 and POV-Ray, 1999
;
_computing_structure_solution 'SHELXS-97 (Sheldrick, 1990)'
_diffrn_ambient_temperature 173(2)
_diffrn_measured_fraction_theta_full 0.999
_diffrn_measured_fraction_theta_max 0.999
_diffrn_measurement_device_type 'CCD area detector'
_diffrn_measurement_method 'phi and omega scans'
_diffrn_radiation_monochromator graphite
_diffrn_radiation_source 'fine-focus sealed tube'
_diffrn_radiation_type MoK\a
_diffrn_radiation_wavelength 0.71073
_diffrn_reflns_av_R_equivalents 0.0827
_diffrn_reflns_av_sigmaI/netI 0.0379
_diffrn_reflns_limit_h_max 24
_diffrn_reflns_limit_h_min -20
_diffrn_reflns_limit_k_max 23
_diffrn_reflns_limit_k_min -24
_diffrn_reflns_limit_l_max 33
_diffrn_reflns_limit_l_min -33
_diffrn_reflns_number 62843
_diffrn_reflns_theta_full 27.13
_diffrn_reflns_theta_max 27.13
_diffrn_reflns_theta_min 1.53
_diffrn_standards_decay_% 0.0
_exptl_absorpt_coefficient_mu 0.680
_exptl_absorpt_correction_T_max 0.8761
_exptl_absorpt_correction_T_min 0.7496
_exptl_absorpt_correction_type multi-scan
_exptl_absorpt_process_details
;
Data were corrected for decay and absorption using the program SADABS
based on the method of R.H. Blessing (Acta Cryst. A51, 33-38, 1995).
;
_exptl_crystal_colour RED
_exptl_crystal_density_diffrn 1.180
_exptl_crystal_density_method 'not measured'
_exptl_crystal_description PLATE
_exptl_crystal_F_000 3440
_exptl_crystal_size_max 0.45
_exptl_crystal_size_mid 0.20
_exptl_crystal_size_min 0.20
_refine_diff_density_max 0.843
_refine_diff_density_min -0.446
_refine_diff_density_rms 0.107
_refine_ls_extinction_coef 0.00014(9)
_refine_ls_extinction_expression Fc^*^=kFc[1+0.001xFc^2^\l^3^/sin(2\q)]^-1/4^
_refine_ls_extinction_method SHELXL
_refine_ls_goodness_of_fit_ref 1.101
_refine_ls_hydrogen_treatment noref
_refine_ls_matrix_type full
_refine_ls_number_parameters 276
_refine_ls_number_reflns 5266
_refine_ls_number_restraints 29
_refine_ls_restrained_S_all 1.189
_refine_ls_R_factor_all 0.1072
_refine_ls_R_factor_gt 0.0759
_refine_ls_shift/su_max 0.001
_refine_ls_shift/su_mean 0.000
_refine_ls_structure_factor_coef Fsqd
_refine_ls_weighting_details 'calc w=1/[\s^2^(Fo^2^)+(0.1213P)^2^+16.7913P] where P=(Fo^2^+2Fc^2^)/3'
_refine_ls_weighting_scheme calc
_refine_ls_wR_factor_gt 0.2174
_refine_ls_wR_factor_ref 0.2381
_reflns_number_gt 3744
_reflns_number_total 5266
_reflns_threshold_expression >2sigma(I)
_cod_data_source_file b715663d.txt
_cod_data_source_block Ni3O2bpy_(8)
_cod_depositor_comments
;
The following automatic conversions were performed:
'_symmetry_cell_setting' value 'Tetragonal' changed to 'tetragonal'
according to '/home/saulius/struct/CIF-dictionaries/cif_core.dic'
dictionary named 'cif_core.dic' version 2.4.1 from 2010-06-29.

Automatic conversion script
Id: cif_fix_enum 1527 2010-12-29 10:47:43Z saulius 
;
_cod_original_cell_volume 9115.3(13)
_cod_original_sg_symbol_H-M P4(2)/ncm
_cod_database_code 7003344

loop_
_symmetry_equiv_pos_as_xyz
'x, y, z'
'-y+1/2, x, z+1/2'
'-x+1/2, -y+1/2, z'
'y, -x+1/2, z+1/2'
'x+1/2, -y, -z+1/2'
'-x, y+1/2, -z+1/2'
'y+1/2, x+1/2, -z'
'-y, -x, -z'
'-x, -y, -z'
'y-1/2, -x, -z-1/2'
'x-1/2, y-1/2, -z'
'-y, x-1/2, -z-1/2'
'-x-1/2, y, z-1/2'
'x, -y-1/2, z-1/2'
'-y-1/2, -x-1/2, z'
'y, x, z'

loop_
_atom_site_label
_atom_site_type_symbol
_atom_site_fract_x
_atom_site_fract_y
_atom_site_fract_z
_atom_site_U_iso_or_equiv
_atom_site_adp_type
_atom_site_occupancy
_atom_site_symmetry_multiplicity
_atom_site_calc_flag
_atom_site_refinement_flags
_atom_site_disorder_assembly
_atom_site_disorder_group
Ni1 Ni 0.2500 0.2500 0.69189(4) 0.0303(3) Uani 1 4 d S . .
Ni2 Ni 0.29793(3) 0.29793(3) 0.77447(3) 0.0280(3) Uani 1 2 d S . .
F1 F 0.6053(5) 0.4780(5) 0.7568(4) 0.130(4) Uani 0.50 1 d PD A 1
F2 F 0.5752(3) 0.5752(3) 0.7372(4) 0.170(4) Uani 1 2 d SD A 1
F3 F 0.53641(19) 0.53641(19) 0.8142(2) 0.0837(17) Uani 1 2 d SD A 1
F4 F 0.4902(2) 0.4902(2) 0.7431(2) 0.0873(19) Uani 1 2 d SD A 1
O1 O 0.20677(15) 0.29323(15) 0.74819(16) 0.0298(9) Uani 1 2 d S . .
O2 O 0.3250(4) 0.3250(4) 0.4563(3) 0.121(3) Uani 1 2 d S . .
O3 O 0.4681(9) 0.3034(8) 0.6124(6) 0.282(8) Uani 1 1 d D . .
N1 N 0.2977(2) 0.2023(2) 0.6380(2) 0.0363(12) Uani 1 2 d S . .
N2 N 0.29822(19) 0.3928(2) 0.79679(14) 0.0319(8) Uani 1 1 d . . .
C1 C 0.2779(2) 0.2221(2) 0.5898(2) 0.0384(15) Uani 1 2 d S . .
C2 C 0.3070(3) 0.1930(3) 0.5462(3) 0.0488(19) Uani 1 2 d S . .
H2 H 0.2917 0.2083 0.5129 0.059 Uiso 1 2 calc SR . .
C3 C 0.3592(3) 0.1408(3) 0.5506(3) 0.057(2) Uani 1 2 d S . .
C4 C 0.3791(3) 0.1209(3) 0.6013(3) 0.054(2) Uani 1 2 d S . .
H4 H 0.4145 0.0855 0.6065 0.064 Uiso 1 2 calc SR . .
C5 C 0.3476(3) 0.1524(3) 0.6429(3) 0.0424(16) Uani 1 2 d S . .
H5 H 0.3618 0.1382 0.6768 0.051 Uiso 1 2 calc SR . .
C6 C 0.3932(3) 0.1068(3) 0.5031(3) 0.084(4) Uani 1 2 d S . .
C7 C 0.3655(6) 0.1345(6) 0.4555(5) 0.31(2) Uani 1 2 d S . .
H7A H 0.3140 0.1266 0.4542 0.458 Uiso 0.50 1 calc PR . .
H7B H 0.3882 0.1103 0.4262 0.458 Uiso 1 2 calc SR . .
H7C H 0.3753 0.1856 0.4534 0.458 Uiso 0.50 1 calc PR . .
C8 C 0.3813(11) 0.0303(7) 0.5046(6) 0.272(11) Uani 1 1 d . . .
H8A H 0.4000 0.0109 0.5371 0.408 Uiso 1 1 calc R . .
H8B H 0.4057 0.0079 0.4752 0.408 Uiso 1 1 calc R . .
H8C H 0.3302 0.0205 0.5023 0.408 Uiso 1 1 calc R . .
C9 C 0.2436(3) 0.4384(3) 0.79476(19) 0.0392(11) Uani 1 1 d . . .
H9 H 0.1991 0.4223 0.7818 0.047 Uiso 1 1 calc R . .
C10 C 0.2500(3) 0.5078(3) 0.8108(2) 0.0499(13) Uani 1 1 d . . .
H10 H 0.2100 0.5386 0.8091 0.060 Uiso 1 1 calc R . .
C11 C 0.3140(3) 0.5332(3) 0.8294(2) 0.0467(12) Uani 1 1 d . . .
C12 C 0.3706(3) 0.4862(2) 0.83089(19) 0.0407(11) Uani 1 1 d . . .
H12 H 0.4158 0.5017 0.8428 0.049 Uiso 1 1 calc R . .
C13 C 0.3615(2) 0.4170(2) 0.81516(15) 0.0313(9) Uani 1 1 d . . .
C14 C 0.3219(4) 0.6113(3) 0.8472(3) 0.076(2) Uani 1 1 d . . .
C15 C 0.2556(6) 0.6320(6) 0.8801(7) 0.192(7) Uani 1 1 d . . .
H15A H 0.2539 0.6024 0.9113 0.288 Uiso 1 1 calc R . .
H15B H 0.2124 0.6245 0.8596 0.288 Uiso 1 1 calc R . .
H15C H 0.2589 0.6822 0.8901 0.288 Uiso 1 1 calc R . .
C16 C 0.3225(10) 0.6570(5) 0.8009(4) 0.221(10) Uani 1 1 d . . .
H16A H 0.2800 0.6475 0.7800 0.331 Uiso 1 1 calc R . .
H16B H 0.3651 0.6469 0.7802 0.331 Uiso 1 1 calc R . .
H16C H 0.3228 0.7070 0.8115 0.331 Uiso 1 1 calc R . .
C17 C 0.3856(5) 0.6230(4) 0.8810(3) 0.092(3) Uani 1 1 d . . .
H17A H 0.3829 0.5915 0.9112 0.138 Uiso 1 1 calc R . .
H17B H 0.3866 0.6726 0.8926 0.138 Uiso 1 1 calc R . .
H17C H 0.4289 0.6126 0.8613 0.138 Uiso 1 1 calc R . .
C18 C 0.3398(8) 0.3398(8) 0.4034(5) 0.143(6) Uani 1 2 d S . .
H18A H 0.2961 0.3564 0.3858 0.172 Uiso 0.50 1 calc PR . .
H18B H 0.3564 0.2961 0.3858 0.172 Uiso 0.50 1 calc PR . .
C19 C 0.3943(8) 0.3943(8) 0.4004(7) 0.213(13) Uani 1 2 d S . .
H19A H 0.4367 0.3762 0.3819 0.256 Uiso 0.50 1 calc PR . .
H19B H 0.3762 0.4367 0.3819 0.256 Uiso 0.50 1 calc PR . .
C20 C 0.4108(9) 0.4108(9) 0.4509(8) 0.247(16) Uani 1 2 d S . .
H20A H 0.4016 0.4619 0.4573 0.296 Uiso 0.50 1 calc PR . .
H20B H 0.4619 0.4016 0.4573 0.296 Uiso 0.50 1 calc PR . .
C21 C 0.3695(7) 0.3695(7) 0.4843(5) 0.170(9) Uani 1 2 d S . .
H21A H 0.4010 0.3407 0.5068 0.204 Uiso 0.50 1 calc PR . .
H21B H 0.3407 0.4010 0.5068 0.204 Uiso 0.50 1 calc PR . .
C22 C 0.4879(11) 0.3082(11) 0.6660(5) 0.245(12) Uani 1 1 d D . .
H22A H 0.4574 0.3429 0.6845 0.294 Uiso 1 1 calc R . .
H22B H 0.4834 0.2613 0.6833 0.294 Uiso 1 1 calc R . .
C23 C 0.5566(13) 0.3301(10) 0.6657(10) 0.37(2) Uani 1 1 d D . .
H23A H 0.5730 0.3441 0.7008 0.438 Uiso 1 1 calc R . .
H23B H 0.5887 0.2932 0.6515 0.438 Uiso 1 1 calc R . .
C24 C 0.5514(11) 0.3849(11) 0.6347(7) 0.241(11) Uani 1 1 d D . .
H24A H 0.5987 0.4011 0.6226 0.289 Uiso 1 1 calc R . .
H24B H 0.5263 0.4251 0.6516 0.289 Uiso 1 1 calc R . .
C25 C 0.5133(12) 0.3573(12) 0.5963(5) 0.268(13) Uani 1 1 d D . .
H25A H 0.5460 0.3383 0.5696 0.321 Uiso 1 1 calc R . .
H25B H 0.4847 0.3955 0.5801 0.321 Uiso 1 1 calc R . .
B1 B 0.5483(5) 0.5223(6) 0.7632(4) 0.060(6) Uani 0.50 1 d PD . .

loop_
_atom_site_aniso_label
_atom_site_aniso_U_11
_atom_site_aniso_U_22
_atom_site_aniso_U_33
_atom_site_aniso_U_23
_atom_site_aniso_U_13
_atom_site_aniso_U_12
Ni1 0.0334(4) 0.0334(4) 0.0241(5) 0.000 0.000 0.0059(5)
Ni2 0.0285(3) 0.0285(3) 0.0272(4) 0.0007(2) 0.0007(2) -0.0004(3)
F1 0.080(7) 0.140(10) 0.171(11) 0.006(8) 0.055(7) 0.006(6)
F2 0.172(6) 0.172(6) 0.167(8) 0.041(4) 0.041(4) -0.091(8)
F3 0.083(3) 0.083(3) 0.086(4) -0.0116(19) -0.0116(19) -0.037(3)
F4 0.099(3) 0.099(3) 0.064(3) -0.0033(19) -0.0033(19) -0.040(4)
O1 0.0309(14) 0.0309(14) 0.028(2) -0.0007(12) 0.0007(12) 0.0024(18)
O2 0.154(5) 0.154(5) 0.054(4) 0.005(4) 0.005(4) 0.005(7)
O3 0.319(19) 0.279(17) 0.247(16) 0.035(13) -0.083(14) -0.141(14)
N1 0.0414(19) 0.0414(19) 0.026(2) 0.0015(15) -0.0015(15) 0.009(2)
N2 0.0303(19) 0.0325(19) 0.0329(18) 0.0028(15) -0.0007(15) 0.0009(15)
C1 0.041(2) 0.041(2) 0.032(3) 0.0010(19) -0.0010(19) 0.012(3)
C2 0.061(3) 0.061(3) 0.025(3) 0.0013(19) -0.0013(19) 0.028(4)
C3 0.068(4) 0.068(4) 0.035(4) -0.006(2) 0.006(2) 0.034(4)
C4 0.062(3) 0.062(3) 0.038(4) -0.001(2) 0.001(2) 0.032(4)
C5 0.047(2) 0.047(2) 0.032(3) 0.0036(19) -0.0036(19) 0.014(3)
C6 0.109(6) 0.109(6) 0.035(4) -0.005(3) 0.005(3) 0.067(7)
C7 0.44(3) 0.44(3) 0.042(6) -0.021(5) 0.021(5) 0.36(4)
C8 0.47(3) 0.148(12) 0.200(13) -0.123(11) 0.204(17) -0.056(14)
C9 0.037(3) 0.035(2) 0.046(2) 0.003(2) 0.000(2) 0.001(2)
C10 0.045(3) 0.037(3) 0.068(3) 0.000(2) -0.008(3) 0.009(2)
C11 0.050(3) 0.030(2) 0.060(3) -0.001(2) -0.009(3) 0.002(2)
C12 0.042(3) 0.033(2) 0.048(3) 0.002(2) -0.006(2) -0.007(2)
C13 0.033(2) 0.032(2) 0.029(2) 0.0031(17) 0.0030(17) -0.0009(18)
C14 0.075(4) 0.031(3) 0.124(6) -0.008(3) -0.033(4) 0.004(3)
C15 0.118(9) 0.104(8) 0.35(2) -0.132(12) 0.036(11) 0.011(7)
C16 0.47(3) 0.045(5) 0.148(9) 0.028(6) -0.160(14) -0.070(9)
C17 0.111(6) 0.048(4) 0.117(6) -0.026(4) -0.051(5) 0.005(4)
C18 0.186(11) 0.186(11) 0.059(7) 0.004(7) 0.004(7) -0.004(15)
C19 0.27(2) 0.27(2) 0.103(13) 0.022(8) 0.022(8) -0.15(2)
C20 0.32(3) 0.32(3) 0.104(14) 0.000(11) 0.000(11) -0.16(3)
C21 0.223(14) 0.223(14) 0.064(8) -0.006(7) -0.006(7) -0.077(18)
C22 0.31(3) 0.33(3) 0.096(9) 0.076(13) 0.045(13) 0.12(2)
C23 0.33(3) 0.136(14) 0.63(6) 0.12(2) -0.35(4) -0.076(18)
C24 0.32(3) 0.25(2) 0.150(13) -0.029(15) 0.004(16) -0.14(2)
C25 0.42(3) 0.28(2) 0.100(10) 0.029(13) 0.012(15) -0.19(2)
B1 0.053(10) 0.055(10) 0.072(8) -0.003(6) 0.020(6) -0.027(10)

loop_
_atom_type_symbol
_atom_type_description
_atom_type_scat_dispersion_real
_atom_type_scat_dispersion_imag
_atom_type_scat_source
C C 0.0033 0.0016 'International Tables Vol C Tables 4.2.6.8 and 6.1.1.4'
H H 0.0000 0.0000 'International Tables Vol C Tables 4.2.6.8 and 6.1.1.4'
B B 0.0013 0.0007 'International Tables Vol C Tables 4.2.6.8 and 6.1.1.4'
N N 0.0061 0.0033 'International Tables Vol C Tables 4.2.6.8 and 6.1.1.4'
O O 0.0106 0.0060 'International Tables Vol C Tables 4.2.6.8 and 6.1.1.4'
F F 0.0171 0.0103 'International Tables Vol C Tables 4.2.6.8 and 6.1.1.4'
Ni Ni 0.3393 1.1124 'International Tables Vol C Tables 4.2.6.8 and 6.1.1.4'

loop_
_geom_angle_atom_site_label_1
_geom_angle_atom_site_label_2
_geom_angle_atom_site_label_3
_geom_angle
_geom_angle_site_symmetry_1
_geom_angle_site_symmetry_3
_geom_angle_publ_flag
O1 Ni1 O1 76.7(3) . 3 ?
O1 Ni1 N1 99.2(2) . 3 ?
O1 Ni1 N1 176.0(2) 3 3 ?
O1 Ni1 N1 176.0(2) . . ?
O1 Ni1 N1 99.2(2) 3 . ?
N1 Ni1 N1 84.8(3) 3 . ?
O1 Ni1 Ni2 47.72(9) . . ?
O1 Ni1 Ni2 47.72(9) 3 . ?
N1 Ni1 Ni2 129.32(12) 3 . ?
N1 Ni1 Ni2 129.32(12) . . ?
O1 Ni1 Ni2 47.72(9) . 3 ?
O1 Ni1 Ni2 47.72(9) 3 3 ?
N1 Ni1 Ni2 129.32(12) 3 3 ?
N1 Ni1 Ni2 129.32(12) . 3 ?
Ni2 Ni1 Ni2 61.80(4) . 3 ?
O1 Ni2 O1 77.1(2) 3 . ?
O1 Ni2 N2 99.27(15) 3 16 ?
O1 Ni2 N2 175.51(17) . 16 ?
O1 Ni2 N2 175.51(17) 3 . ?
O1 Ni2 N2 99.27(15) . . ?
N2 Ni2 N2 84.3(2) 16 . ?
O1 Ni2 Ni1 47.95(13) 3 . ?
O1 Ni2 Ni1 47.95(13) . . ?
N2 Ni2 Ni1 127.60(11) 16 . ?
N2 Ni2 Ni1 127.60(11) . . ?
O1 Ni2 Ni2 46.32(9) 3 3 ?
O1 Ni2 Ni2 46.32(9) . 3 ?
N2 Ni2 Ni2 132.45(11) 16 3 ?
N2 Ni2 Ni2 132.45(11) . 3 ?
Ni1 Ni2 Ni2 59.10(2) . 3 ?
B1 F2 B1 30.8(10) . 16 ?
B1 F3 B1 29.5(10) 16 . ?
B1 F4 B1 29.7(10) 16 . ?
Ni2 O1 Ni2 87.37(18) . 3 ?
Ni2 O1 Ni1 84.33(15) . . ?
Ni2 O1 Ni1 84.33(15) 3 . ?
C21 O2 C18 105.1(13) . . ?
C25 O3 C22 94.8(14) . . ?
C5 N1 C1 118.4(6) . . ?
C5 N1 Ni1 127.0(4) . . ?
C1 N1 Ni1 114.7(4) . . ?
C9 N2 C13 118.1(4) . . ?
C9 N2 Ni2 126.5(3) . . ?
C13 N2 Ni2 115.4(3) . . ?
N1 C1 C2 122.4(6) . . ?
N1 C1 C1 112.9(4) . 3 ?
C2 C1 C1 124.6(4) . 3 ?
C1 C2 C3 119.9(6) . . ?
C2 C3 C4 116.7(6) . . ?
C2 C3 C6 121.7(7) . . ?
C4 C3 C6 121.6(7) . . ?
C5 C4 C3 120.1(7) . . ?
N1 C5 C4 122.5(6) . . ?
C7 C6 C8 109.0(9) . 15_665 ?
C7 C6 C8 109.0(9) . . ?
C8 C6 C8 107.6(18) 15_665 . ?
C7 C6 C3 112.7(8) . . ?
C8 C6 C3 109.3(6) 15_665 . ?
C8 C6 C3 109.3(6) . . ?
N2 C9 C10 121.9(5) . . ?
C9 C10 C11 120.6(5) . . ?
C10 C11 C12 117.3(5) . . ?
C10 C11 C14 121.0(5) . . ?
C12 C11 C14 121.7(5) . . ?
C13 C12 C11 120.1(5) . . ?
N2 C13 C12 121.9(4) . . ?
N2 C13 C13 112.5(2) . 16 ?
C12 C13 C13 125.6(3) . 16 ?
C16 C14 C17 112.4(8) . . ?
C16 C14 C11 108.3(6) . . ?
C17 C14 C11 112.9(5) . . ?
C16 C14 C15 107.6(10) . . ?
C17 C14 C15 106.6(8) . . ?
C11 C14 C15 108.8(6) . . ?
O2 C18 C19 109.3(14) . . ?
C20 C19 C18 105.6(17) . . ?
C19 C20 C21 109.4(19) . . ?
O2 C21 C20 110.6(13) . . ?
C23 C22 O3 105.1(12) . . ?
C24 C23 C22 99.9(14) . . ?
C23 C24 C25 100.8(13) . . ?
C24 C25 O3 113.2(10) . . ?
B1 B1 F2 74.6(5) 16 . ?
B1 B1 F4 75.2(5) 16 . ?
F2 B1 F4 117.1(9) . . ?
B1 B1 F3 75.2(5) 16 . ?
F2 B1 F3 114.4(9) . . ?
F4 B1 F3 109.0(7) . . ?
B1 B1 F1 170.0(6) 16 . ?
F2 B1 F1 95.7(7) . . ?
F4 B1 F1 108.3(8) . . ?
F3 B1 F1 111.5(9) . . ?

loop_
_geom_bond_atom_site_label_1
_geom_bond_atom_site_label_2
_geom_bond_distance
_geom_bond_site_symmetry_2
_geom_bond_publ_flag
Ni1 O1 1.852(4) . ?
Ni1 O1 1.852(4) 3 ?
Ni1 N1 1.880(5) 3 ?
Ni1 N1 1.880(5) . ?
Ni1 Ni2 2.4816(12) . ?
Ni1 Ni2 2.4816(12) 3 ?
Ni2 O1 1.845(3) 3 ?
Ni2 O1 1.845(3) . ?
Ni2 N2 1.874(4) 16 ?
Ni2 N2 1.874(4) . ?
Ni2 Ni2 2.5488(15) 3 ?
F1 B1 1.367(12) . ?
F2 B1 1.303(10) . ?
F2 B1 1.303(10) 16 ?
F3 B1 1.359(10) 16 ?
F3 B1 1.359(10) . ?
F4 B1 1.353(10) 16 ?
F4 B1 1.353(10) . ?
O1 Ni2 1.845(3) 3 ?
O2 C21 1.387(18) . ?
O2 C18 1.419(15) . ?
O3 C25 1.386(14) . ?
O3 C22 1.435(15) . ?
N1 C5 1.335(8) . ?
N1 C1 1.352(8) . ?
N2 C9 1.339(6) . ?
N2 C13 1.360(6) . ?
C1 C2 1.365(9) . ?
C1 C1 1.481(13) 3 ?
C2 C3 1.394(10) . ?
C3 C4 1.411(10) . ?
C3 C6 1.521(11) . ?
C4 C5 1.361(10) . ?
C6 C7 1.434(17) . ?
C6 C8 1.457(13) 15_665 ?
C6 C8 1.457(13) . ?
C9 C10 1.375(7) . ?
C10 C11 1.381(7) . ?
C11 C12 1.383(7) . ?
C11 C14 1.546(8) . ?
C12 C13 1.372(6) . ?
C13 C13 1.475(9) 16 ?
C14 C16 1.471(12) . ?
C14 C17 1.496(9) . ?
C14 C15 1.558(13) . ?
C18 C19 1.45(2) . ?
C19 C20 1.37(2) . ?
C20 C21 1.40(2) . ?
C22 C23 1.356(17) . ?
C23 C24 1.308(15) . ?
C24 C25 1.328(14) . ?
B1 B1 0.69(2) 16 ?
